data_2020820
loop_
_publ_author_name
'Holland, Amanda M.'
'Oliver, Allen G.'
'Iluc, Vlad M.'

_publ_section_title
;
 Iron pyrrole-based PNP pincer ligand complexes as catalyst precursors
;
_journal_coeditor_code KY3121
_journal_issue 7
_journal_name_full 'Acta Crystallographica Section C'
_journal_page_first 569
_journal_page_last 574
_journal_paper_doi 10.1107/S2053229617009287
_journal_volume 73
_journal_year 2017
_chemical_formula_iupac '[Fe (C18 H34 N P2) Cl (C3 H9 P) (C O)]'
_chemical_formula_moiety 'C22 H43 Cl Fe N O P3'
_chemical_formula_sum 'C22 H43 Cl Fe N O P3'
_chemical_formula_weight 521.78
_chemical_name_systematic
{2,5-Bis[(diisopropylphosphanyl)methyl]pyrrolido-\k^3^<i>P</i>,<i>N</i>,<i>P</i>'}carbonylchlorido(trimethylphosphane-\k<i>P</i>)iron(II)
_space_group_crystal_system monoclinic
_space_group_IT_number 14
_space_group_name_Hall '-P 2ybc'
_space_group_name_H-M_alt 'P 1 21/c 1'
_symmetry_space_group_name_Hall '-P 2ybc'
_symmetry_space_group_name_H-M 'P 1 21/c 1'
_atom_sites_solution_hydrogens geom
_atom_sites_solution_primary heavy
_atom_sites_solution_secondary difmap
_cell_angle_alpha 90
_cell_angle_beta 109.090(3)
_cell_angle_gamma 90
_cell_formula_units_Z 4
_cell_length_a 17.0243(16)
_cell_length_b 10.4940(10)
_cell_length_c 15.1374(14)
_cell_measurement_reflns_used 9059
_cell_measurement_temperature 120(2)
_cell_measurement_theta_max 27.94
_cell_measurement_theta_min 2.32
_cell_volume 2555.6(4)
_computing_cell_refinement
;
SAINT (Bruker, 2015)
;
_computing_data_collection
;
SAINT (Bruker, 2015)
;
_computing_data_reduction
;
SAINT (Bruker, 2015)
;
_computing_molecular_graphics
;
OLEX2 (Dolomanov <i>et al.</i>, 2009)
;
_computing_publication_material
;
OLEX2 (Dolomanov <i>et al.</i>, 2009)
;
_computing_structure_refinement
;
SHELXL2014 (Sheldrick, 2015<i>b</i>)
;
_computing_structure_solution
;
SHELXT (Sheldrick, 2015<i>a</i>)
;
_diffrn_ambient_temperature 120.02
_diffrn_detector_area_resol_mean 8.33
_diffrn_measured_fraction_theta_full 1.000
_diffrn_measured_fraction_theta_max 0.991
_diffrn_measurement_device_type 'Bruker APEXII CCD'
_diffrn_measurement_method '\f and \w scans'
_diffrn_radiation_type MoK\a
_diffrn_radiation_wavelength 0.71073
_diffrn_reflns_av_R_equivalents 0.0488
_diffrn_reflns_limit_h_max 22
_diffrn_reflns_limit_h_min -22
_diffrn_reflns_limit_k_max 13
_diffrn_reflns_limit_k_min -14
_diffrn_reflns_limit_l_max 20
_diffrn_reflns_limit_l_min -19
_diffrn_reflns_number 65628
_diffrn_reflns_theta_full 26.000
_diffrn_reflns_theta_max 28.518
_diffrn_reflns_theta_min 1.266
_diffrn_standards_number 0
_exptl_absorpt_coefficient_mu 0.897
_exptl_absorpt_correction_T_max 0.7457
_exptl_absorpt_correction_T_min 0.6637
_exptl_absorpt_correction_type multi-scan
_exptl_absorpt_process_details
;
(SADABS; Krause <i>et al.</i>, 2015)
;
_exptl_crystal_colour orange
_exptl_crystal_density_diffrn 1.356
_exptl_crystal_description rod
_exptl_crystal_F_000 1112
_exptl_crystal_size_max 0.436
_exptl_crystal_size_mid 0.151
_exptl_crystal_size_min 0.088
_refine_diff_density_max 0.688
_refine_diff_density_min -0.397
_refine_ls_extinction_method none
_refine_ls_goodness_of_fit_ref 1.041
_refine_ls_hydrogen_treatment constr
_refine_ls_matrix_type full
_refine_ls_number_parameters 273
_refine_ls_number_reflns 6421
_refine_ls_number_restraints 0
_refine_ls_restrained_S_all 1.041
_refine_ls_R_factor_all 0.0429
_refine_ls_R_factor_gt 0.0316
_refine_ls_shift/su_max 0.001
_refine_ls_shift/su_mean 0.000
_refine_ls_structure_factor_coef Fsqd
_refine_ls_weighting_details 'w=1/[\s^2^(Fo^2^)+(0.0300P)^2^+2.2900P] where P=(Fo^2^+2Fc^2^)/3'
_refine_ls_weighting_scheme calc
_refine_ls_wR_factor_gt 0.0694
_refine_ls_wR_factor_ref 0.0759
_reflns_number_gt 5417
_reflns_number_total 6421
_reflns_threshold_expression 'I > 2\s(I)'
_cod_data_source_file ky3121sup1.cif
_cod_data_source_block I
_cod_database_code 2020820
_shelx_space_group_comment
;
The symmetry employed for this shelxl refinement is uniquely defined
by the following loop, which should always be used as a source of
symmetry information in preference to the above space-group names.
They are only intended as comments.
;

loop_
_space_group_symop_operation_xyz
'x, y, z'
'-x, y+1/2, -z+1/2'
'-x, -y, -z'
'x, -y-1/2, z-1/2'

loop_
_atom_site_type_symbol
_atom_site_label
_atom_site_fract_x
_atom_site_fract_y
_atom_site_fract_z
_atom_site_U_iso_or_equiv
_atom_site_adp_type
_atom_site_calc_flag
_atom_site_occupancy
Fe Fe1 0.74275(2) 0.48764(2) 0.87576(2) 0.01299(6) Uani d 1
Cl Cl1 0.66509(3) 0.37458(4) 0.73868(3) 0.02033(10) Uani d 1
P P1 0.82669(3) 0.59346(4) 0.80510(3) 0.01412(9) Uani d 1
P P2 0.70737(3) 0.32606(4) 0.95927(3) 0.01529(10) Uani d 1
P P3 0.62985(3) 0.61581(4) 0.83773(3) 0.01965(10) Uani d 1
O O1 0.82605(9) 0.62872(13) 1.04304(9) 0.0256(3) Uani d 1
N N1 0.83671(9) 0.36830(13) 0.89447(10) 0.0145(3) Uani d 1
C C1 0.91419(11) 0.39862(17) 0.89198(12) 0.0162(3) Uani d 1
C C2 0.83528(11) 0.24005(16) 0.91080(12) 0.0174(3) Uani d 1
C C3 0.91175(12) 0.18785(17) 0.91757(13) 0.0201(4) Uani d 1
H H3 0.9275 0.1009 0.9286 0.024 Uiso calc 1
C C4 0.96197(11) 0.28952(17) 0.90484(12) 0.0191(4) Uani d 1
H H4 1.0177 0.2837 0.9051 0.023 Uiso calc 1
C C5 0.92901(11) 0.53630(17) 0.87792(13) 0.0182(3) Uani d 1
H H5A 0.9706 0.5468 0.8456 0.022 Uiso calc 1
H H5B 0.9483 0.5822 0.9383 0.022 Uiso calc 1
C C6 0.75766(11) 0.18961(16) 0.92251(13) 0.0189(4) Uani d 1
H H6A 0.7706 0.1218 0.9706 0.023 Uiso calc 1
H H6B 0.7207 0.1539 0.8629 0.023 Uiso calc 1
C C7 0.81768(12) 0.53001(17) 0.68775(12) 0.0197(4) Uani d 1
H H7 0.7996 0.4393 0.6877 0.024 Uiso calc 1
C C8 0.89772(15) 0.5257(2) 0.66308(17) 0.0379(6) Uani d 1
H H8A 0.9186 0.6125 0.6620 0.057 Uiso calc 1
H H8B 0.8865 0.4865 0.6014 0.057 Uiso calc 1
H H8C 0.9395 0.4753 0.7100 0.057 Uiso calc 1
C C9 0.74841(15) 0.5959(2) 0.61168(14) 0.0322(5) Uani d 1
H H9A 0.6962 0.5878 0.6253 0.048 Uiso calc 1
H H9B 0.7423 0.5561 0.5512 0.048 Uiso calc 1
H H9C 0.7620 0.6863 0.6094 0.048 Uiso calc 1
C C10 0.83630(12) 0.76974(16) 0.79928(13) 0.0198(4) Uani d 1
H H10 0.7894 0.7996 0.7440 0.024 Uiso calc 1
C C11 0.91649(14) 0.81490(19) 0.78530(16) 0.0309(5) Uani d 1
H H11A 0.9642 0.7858 0.8377 0.046 Uiso calc 1
H H11B 0.9167 0.9082 0.7824 0.046 Uiso calc 1
H H11C 0.9202 0.7797 0.7268 0.046 Uiso calc 1
C C12 0.82722(13) 0.83620(17) 0.88490(14) 0.0254(4) Uani d 1
H H12A 0.7758 0.8079 0.8946 0.038 Uiso calc 1
H H12B 0.8252 0.9286 0.8752 0.038 Uiso calc 1
H H12C 0.8748 0.8148 0.9400 0.038 Uiso calc 1
C C13 0.59921(11) 0.26886(17) 0.93367(13) 0.0197(4) Uani d 1
H H13 0.5707 0.2789 0.8649 0.024 Uiso calc 1
C C14 0.59263(14) 0.1279(2) 0.95694(16) 0.0326(5) Uani d 1
H H14A 0.6187 0.0754 0.9207 0.049 Uiso calc 1
H H14B 0.5339 0.1042 0.9412 0.049 Uiso calc 1
H H14C 0.6210 0.1139 1.0238 0.049 Uiso calc 1
C C15 0.54999(13) 0.3469(2) 0.98283(16) 0.0344(5) Uani d 1
H H15A 0.5656 0.3207 1.0484 0.052 Uiso calc 1
H H15B 0.4904 0.3325 0.9521 0.052 Uiso calc 1
H H15C 0.5624 0.4376 0.9795 0.052 Uiso calc 1
C C16 0.75262(12) 0.32256(18) 1.08894(13) 0.0213(4) Uani d 1
H H16 0.7329 0.2417 1.1096 0.026 Uiso calc 1
C C17 0.84810(13) 0.3160(2) 1.12313(14) 0.0281(4) Uani d 1
H H17A 0.8660 0.2450 1.0922 0.042 Uiso calc 1
H H17B 0.8686 0.3028 1.1909 0.042 Uiso calc 1
H H17C 0.8706 0.3960 1.1080 0.042 Uiso calc 1
C C18 0.72538(14) 0.4310(2) 1.14050(14) 0.0288(4) Uani d 1
H H18A 0.7404 0.5131 1.1196 0.043 Uiso calc 1
H H18B 0.7533 0.4219 1.2080 0.043 Uiso calc 1
H H18C 0.6650 0.4273 1.1268 0.043 Uiso calc 1
C C19 0.61832(13) 0.7339(2) 0.74540(16) 0.0319(5) Uani d 1
H H19A 0.6657 0.7925 0.7640 0.048 Uiso calc 1
H H19B 0.5668 0.7820 0.7354 0.048 Uiso calc 1
H H19C 0.6163 0.6905 0.6874 0.048 Uiso calc 1
C C20 0.61926(13) 0.7175(2) 0.93058(16) 0.0304(5) Uani d 1
H H20A 0.6197 0.6649 0.9842 0.046 Uiso calc 1
H H20B 0.5667 0.7645 0.9079 0.046 Uiso calc 1
H H20C 0.6656 0.7780 0.9497 0.046 Uiso calc 1
C C21 0.52587(12) 0.5462(2) 0.79256(15) 0.0280(4) Uani d 1
H H21A 0.5198 0.5013 0.7340 0.042 Uiso calc 1
H H21B 0.4841 0.6140 0.7811 0.042 Uiso calc 1
H H21C 0.5179 0.4861 0.8384 0.042 Uiso calc 1
C C22 0.79219(11) 0.57246(16) 0.97588(13) 0.0180(4) Uani d 1

loop_
_atom_site_aniso_label
_atom_site_aniso_U_11
_atom_site_aniso_U_22
_atom_site_aniso_U_33
_atom_site_aniso_U_12
_atom_site_aniso_U_13
_atom_site_aniso_U_23
Fe1 0.01322(12) 0.01225(12) 0.01398(12) -0.00068(9) 0.00509(9) -0.00120(9)
Cl1 0.0194(2) 0.0220(2) 0.0187(2) -0.00379(17) 0.00517(17) -0.00460(16)
P1 0.0146(2) 0.01292(19) 0.0147(2) -0.00178(16) 0.00475(17) -0.00015(16)
P2 0.0159(2) 0.0147(2) 0.0168(2) -0.00039(16) 0.00738(17) 0.00058(16)
P3 0.0166(2) 0.0187(2) 0.0223(2) 0.00013(17) 0.00443(19) -0.00075(18)
O1 0.0305(8) 0.0256(7) 0.0200(7) -0.0071(6) 0.0074(6) -0.0067(6)
N1 0.0141(7) 0.0149(7) 0.0151(7) 0.0006(5) 0.0055(6) -0.0004(5)
C1 0.0142(8) 0.0193(8) 0.0142(8) -0.0007(6) 0.0034(6) -0.0005(6)
C2 0.0194(9) 0.0148(8) 0.0187(9) 0.0005(7) 0.0072(7) -0.0011(6)
C3 0.0217(9) 0.0168(8) 0.0210(9) 0.0042(7) 0.0060(7) -0.0013(7)
C4 0.0144(8) 0.0237(9) 0.0187(9) 0.0019(7) 0.0050(7) -0.0022(7)
C5 0.0132(8) 0.0210(9) 0.0191(9) -0.0017(7) 0.0035(7) 0.0008(7)
C6 0.0215(9) 0.0131(8) 0.0241(9) -0.0001(7) 0.0101(7) 0.0009(7)
C7 0.0248(9) 0.0181(8) 0.0172(9) -0.0052(7) 0.0084(7) -0.0013(7)
C8 0.0405(13) 0.0449(13) 0.0389(13) -0.0155(11) 0.0272(11) -0.0180(10)
C9 0.0469(13) 0.0274(10) 0.0182(10) 0.0007(9) 0.0051(9) 0.0008(8)
C10 0.0216(9) 0.0140(8) 0.0230(9) -0.0028(7) 0.0061(7) 0.0012(7)
C11 0.0354(12) 0.0208(9) 0.0429(12) -0.0093(9) 0.0215(10) -0.0023(9)
C12 0.0314(11) 0.0158(8) 0.0308(11) -0.0030(8) 0.0125(9) -0.0035(8)
C13 0.0163(8) 0.0228(9) 0.0206(9) -0.0031(7) 0.0068(7) 0.0015(7)
C14 0.0262(11) 0.0322(11) 0.0346(12) -0.0111(9) 0.0032(9) 0.0092(9)
C15 0.0204(10) 0.0501(14) 0.0359(12) -0.0028(9) 0.0138(9) -0.0070(10)
C16 0.0251(10) 0.0216(9) 0.0170(9) -0.0023(7) 0.0067(7) 0.0030(7)
C17 0.0265(10) 0.0297(10) 0.0225(10) 0.0011(8) 0.0004(8) 0.0014(8)
C18 0.0349(11) 0.0349(11) 0.0196(9) -0.0047(9) 0.0129(9) -0.0049(8)
C19 0.0232(10) 0.0308(11) 0.0384(12) 0.0068(9) 0.0056(9) 0.0130(9)
C20 0.0225(10) 0.0318(11) 0.0387(12) 0.0014(8) 0.0125(9) -0.0101(9)
C21 0.0176(9) 0.0291(10) 0.0332(11) -0.0018(8) 0.0029(8) 0.0006(9)
C22 0.0186(9) 0.0160(8) 0.0225(9) 0.0001(7) 0.0108(7) 0.0014(7)

loop_
_atom_type_symbol
_atom_type_description
_atom_type_scat_dispersion_real
_atom_type_scat_dispersion_imag
_atom_type_scat_source
C C 0.0033 0.0016 'International Tables Vol C Tables 4.2.6.8 and 6.1.1.4'
H H 0.0000 0.0000 'International Tables Vol C Tables 4.2.6.8 and 6.1.1.4'
N N 0.0061 0.0033 'International Tables Vol C Tables 4.2.6.8 and 6.1.1.4'
O O 0.0106 0.0060 'International Tables Vol C Tables 4.2.6.8 and 6.1.1.4'
P P 0.1023 0.0942 'International Tables Vol C Tables 4.2.6.8 and 6.1.1.4'
Cl Cl 0.1484 0.1585 'International Tables Vol C Tables 4.2.6.8 and 6.1.1.4'
Fe Fe 0.3463 0.8444 'International Tables Vol C Tables 4.2.6.8 and 6.1.1.4'

loop_
_geom_angle_atom_site_label_1
_geom_angle_atom_site_label_2
_geom_angle_atom_site_label_3
_geom_angle
_geom_angle_publ_flag
P1 Fe1 Cl1 94.968(19) y
P2 Fe1 Cl1 86.636(19) y
P2 Fe1 P1 155.63(2) y
P3 Fe1 Cl1 83.741(19) y
P3 Fe1 P1 101.40(2) y
P3 Fe1 P2 102.95(2) y
N1 Fe1 Cl1 90.11(4) y
N1 Fe1 P1 77.20(4) y
N1 Fe1 P2 78.48(4) y
N1 Fe1 P3 173.57(4) y
C22 Fe1 Cl1 175.86(6) y
C22 Fe1 P1 87.76(6) y
C22 Fe1 P2 92.16(6) y
C22 Fe1 P3 92.68(6) y
C22 Fe1 N1 93.54(7) y
C5 P1 Fe1 99.97(6) ?
C5 P1 C7 102.90(9) ?
C5 P1 C10 105.84(8) ?
C7 P1 Fe1 113.43(6) ?
C7 P1 C10 106.99(8) ?
C10 P1 Fe1 124.92(6) ?
C6 P2 Fe1 100.07(6) ?
C6 P2 C13 102.29(8) ?
C6 P2 C16 103.30(9) ?
C13 P2 Fe1 122.86(6) ?
C13 P2 C16 104.75(8) ?
C16 P2 Fe1 120.00(6) ?
C19 P3 Fe1 117.86(7) ?
C20 P3 Fe1 116.29(7) ?
C20 P3 C19 100.34(11) ?
C20 P3 C21 101.23(10) ?
C21 P3 Fe1 119.75(7) ?
C21 P3 C19 97.82(10) ?
C1 N1 Fe1 126.17(12) ?
C1 N1 C2 107.90(14) ?
C2 N1 Fe1 125.92(12) ?
N1 C1 C4 109.38(15) ?
N1 C1 C5 115.96(15) ?
C4 C1 C5 134.66(16) ?
N1 C2 C3 109.28(16) ?
N1 C2 C6 116.10(15) ?
C3 C2 C6 134.50(16) ?
C2 C3 H3 126.7 ?
C2 C3 C4 106.62(16) ?
C4 C3 H3 126.7 ?
C1 C4 C3 106.81(15) ?
C1 C4 H4 126.6 ?
C3 C4 H4 126.6 ?
P1 C5 H5A 111.1 ?
P1 C5 H5B 111.1 ?
C1 C5 P1 103.35(12) ?
C1 C5 H5A 111.1 ?
C1 C5 H5B 111.1 ?
H5A C5 H5B 109.1 ?
P2 C6 H6A 110.5 ?
P2 C6 H6B 110.5 ?
C2 C6 P2 106.13(12) ?
C2 C6 H6A 110.5 ?
C2 C6 H6B 110.5 ?
H6A C6 H6B 108.7 ?
P1 C7 H7 105.7 ?
C8 C7 P1 116.35(14) ?
C8 C7 H7 105.7 ?
C9 C7 P1 111.28(14) ?
C9 C7 H7 105.7 ?
C9 C7 C8 111.21(18) ?
C7 C8 H8A 109.5 ?
C7 C8 H8B 109.5 ?
C7 C8 H8C 109.5 ?
H8A C8 H8B 109.5 ?
H8A C8 H8C 109.5 ?
H8B C8 H8C 109.5 ?
C7 C9 H9A 109.5 ?
C7 C9 H9B 109.5 ?
C7 C9 H9C 109.5 ?
H9A C9 H9B 109.5 ?
H9A C9 H9C 109.5 ?
H9B C9 H9C 109.5 ?
P1 C10 H10 107.0 ?
C11 C10 P1 114.34(13) ?
C11 C10 H10 107.0 ?
C12 C10 P1 112.31(13) ?
C12 C10 H10 107.0 ?
C12 C10 C11 108.70(16) ?
C10 C11 H11A 109.5 ?
C10 C11 H11B 109.5 ?
C10 C11 H11C 109.5 ?
H11A C11 H11B 109.5 ?
H11A C11 H11C 109.5 ?
H11B C11 H11C 109.5 ?
C10 C12 H12A 109.5 ?
C10 C12 H12B 109.5 ?
C10 C12 H12C 109.5 ?
H12A C12 H12B 109.5 ?
H12A C12 H12C 109.5 ?
H12B C12 H12C 109.5 ?
P2 C13 H13 107.1 ?
C14 C13 P2 114.00(14) ?
C14 C13 H13 107.1 ?
C15 C13 P2 112.97(14) ?
C15 C13 H13 107.1 ?
C15 C13 C14 108.20(17) ?
C13 C14 H14A 109.5 ?
C13 C14 H14B 109.5 ?
C13 C14 H14C 109.5 ?
H14A C14 H14B 109.5 ?
H14A C14 H14C 109.5 ?
H14B C14 H14C 109.5 ?
C13 C15 H15A 109.5 ?
C13 C15 H15B 109.5 ?
C13 C15 H15C 109.5 ?
H15A C15 H15B 109.5 ?
H15A C15 H15C 109.5 ?
H15B C15 H15C 109.5 ?
P2 C16 H16 106.4 ?
C17 C16 P2 112.55(13) ?
C17 C16 H16 106.4 ?
C18 C16 P2 115.61(13) ?
C18 C16 H16 106.4 ?
C18 C16 C17 108.91(16) ?
C16 C17 H17A 109.5 ?
C16 C17 H17B 109.5 ?
C16 C17 H17C 109.5 ?
H17A C17 H17B 109.5 ?
H17A C17 H17C 109.5 ?
H17B C17 H17C 109.5 ?
C16 C18 H18A 109.5 ?
C16 C18 H18B 109.5 ?
C16 C18 H18C 109.5 ?
H18A C18 H18B 109.5 ?
H18A C18 H18C 109.5 ?
H18B C18 H18C 109.5 ?
P3 C19 H19A 109.5 ?
P3 C19 H19B 109.5 ?
P3 C19 H19C 109.5 ?
H19A C19 H19B 109.5 ?
H19A C19 H19C 109.5 ?
H19B C19 H19C 109.5 ?
P3 C20 H20A 109.5 ?
P3 C20 H20B 109.5 ?
P3 C20 H20C 109.5 ?
H20A C20 H20B 109.5 ?
H20A C20 H20C 109.5 ?
H20B C20 H20C 109.5 ?
P3 C21 H21A 109.5 ?
P3 C21 H21B 109.5 ?
P3 C21 H21C 109.5 ?
H21A C21 H21B 109.5 ?
H21A C21 H21C 109.5 ?
H21B C21 H21C 109.5 ?
O1 C22 Fe1 179.33(17) ?

loop_
_geom_bond_atom_site_label_1
_geom_bond_atom_site_label_2
_geom_bond_distance
_geom_bond_publ_flag
Fe1 Cl1 2.3806(5) y
Fe1 P1 2.3280(5) y
Fe1 P2 2.3094(5) y
Fe1 P3 2.2607(5) y
Fe1 N1 1.9776(14) y
Fe1 C22 1.7214(19) y
P1 C5 1.8312(18) ?
P1 C7 1.8558(18) ?
P1 C10 1.8618(18) ?
P2 C6 1.8452(18) ?
P2 C13 1.8533(18) ?
P2 C16 1.8597(19) ?
P3 C19 1.830(2) ?
P3 C20 1.820(2) ?
P3 C21 1.828(2) ?
O1 C22 1.154(2) y
N1 C1 1.369(2) ?
N1 C2 1.370(2) ?
C1 C4 1.381(2) ?
C1 C5 1.494(2) ?
C2 C3 1.385(2) ?
C2 C6 1.487(2) ?
C3 H3 0.9500 ?
C3 C4 1.419(3) ?
C4 H4 0.9500 ?
C5 H5A 0.9900 ?
C5 H5B 0.9900 ?
C6 H6A 0.9900 ?
C6 H6B 0.9900 ?
C7 H7 1.0000 ?
C7 C8 1.527(3) ?
C7 C9 1.519(3) ?
C8 H8A 0.9800 ?
C8 H8B 0.9800 ?
C8 H8C 0.9800 ?
C9 H9A 0.9800 ?
C9 H9B 0.9800 ?
C9 H9C 0.9800 ?
C10 H10 1.0000 ?
C10 C11 1.524(3) ?
C10 C12 1.524(3) ?
C11 H11A 0.9800 ?
C11 H11B 0.9800 ?
C11 H11C 0.9800 ?
C12 H12A 0.9800 ?
C12 H12B 0.9800 ?
C12 H12C 0.9800 ?
C13 H13 1.0000 ?
C13 C14 1.534(3) ?
C13 C15 1.528(3) ?
C14 H14A 0.9800 ?
C14 H14B 0.9800 ?
C14 H14C 0.9800 ?
C15 H15A 0.9800 ?
C15 H15B 0.9800 ?
C15 H15C 0.9800 ?
C16 H16 1.0000 ?
C16 C17 1.538(3) ?
C16 C18 1.535(3) ?
C17 H17A 0.9800 ?
C17 H17B 0.9800 ?
C17 H17C 0.9800 ?
C18 H18A 0.9800 ?
C18 H18B 0.9800 ?
C18 H18C 0.9800 ?
C19 H19A 0.9800 ?
C19 H19B 0.9800 ?
C19 H19C 0.9800 ?
C20 H20A 0.9800 ?
C20 H20B 0.9800 ?
C20 H20C 0.9800 ?
C21 H21A 0.9800 ?
C21 H21B 0.9800 ?
C21 H21C 0.9800 ?

loop_
_geom_torsion_atom_site_label_1
_geom_torsion_atom_site_label_2
_geom_torsion_atom_site_label_3
_geom_torsion_atom_site_label_4
_geom_torsion
Fe1 P1 C5 C1 40.89(12)
Fe1 P1 C7 C8 -142.56(14)
Fe1 P1 C7 C9 88.66(14)
Fe1 P1 C10 C11 157.20(12)
Fe1 P1 C10 C12 32.73(16)
Fe1 P2 C6 C2 34.85(13)
Fe1 P2 C13 C14 150.08(12)
Fe1 P2 C13 C15 -85.85(15)
Fe1 P2 C16 C17 -59.10(15)
Fe1 P2 C16 C18 66.94(16)
Fe1 N1 C1 C4 -177.89(12)
Fe1 N1 C1 C5 2.9(2)
Fe1 N1 C2 C3 178.30(12)
Fe1 N1 C2 C6 -5.0(2)
N1 C1 C4 C3 -1.1(2)
N1 C1 C5 P1 -31.79(18)
N1 C2 C3 C4 0.1(2)
N1 C2 C6 P2 -23.20(19)
C1 N1 C2 C3 -0.8(2)
C1 N1 C2 C6 175.95(15)
C2 N1 C1 C4 1.2(2)
C2 N1 C1 C5 -178.04(15)
C2 C3 C4 C1 0.6(2)
C3 C2 C6 P2 152.46(19)
C4 C1 C5 P1 149.24(19)
C5 P1 C7 C8 -35.53(17)
C5 P1 C7 C9 -164.30(14)
C5 P1 C10 C11 42.51(16)
C5 P1 C10 C12 -81.96(15)
C5 C1 C4 C3 177.90(19)
C6 P2 C13 C14 39.36(16)
C6 P2 C13 C15 163.43(15)
C6 P2 C16 C17 51.02(15)
C6 P2 C16 C18 177.06(14)
C6 C2 C3 C4 -175.79(19)
C7 P1 C5 C1 -76.14(13)
C7 P1 C10 C11 -66.71(16)
C7 P1 C10 C12 168.82(13)
C10 P1 C5 C1 171.74(12)
C10 P1 C7 C8 75.74(17)
C10 P1 C7 C9 -53.03(16)
C13 P2 C6 C2 161.91(12)
C13 P2 C16 C17 157.79(14)
C13 P2 C16 C18 -76.18(16)
C16 P2 C6 C2 -89.47(13)
C16 P2 C13 C14 -68.15(16)
C16 P2 C13 C15 55.92(16)

_cod_database_fobs_code 2020820
